data_7048609
loop_
_publ_author_name
'Rend\'on-Nava, David'
'\'Alvarez-Hern\'andez, Alejandro'
'Rheingold, Arnold L.'
'Su\'arez-Castillo, Oscar R'
'Mendoza-Espinosa, Daniel'

_publ_section_title
;
 Hydroxyl-functionalized triazolylidene-based PEPPSI complexes:
 metallacycle formation effect on the Suzuki coupling reaction.
;
_journal_issue 10
_journal_name_full 'Dalton transactions (Cambridge, England : 2003)'
_journal_page_first 3214
_journal_page_last 3222
_journal_paper_doi 10.1039/c8dt04432e
_journal_volume 48
_journal_year 2019
_chemical_formula_moiety 'C19 H24 I2 N4 O Pd, C19 H19 I2 N4 O Pd, C H Cl3'
_chemical_formula_sum 'C39 H44 Cl3 I4 N8 O2 Pd2'
_chemical_formula_weight 1483.57
_space_group_crystal_system triclinic
_space_group_IT_number 2
_space_group_name_Hall '-P 1'
_space_group_name_H-M_alt 'P -1'
_symmetry_space_group_name_Hall '-P 1'
_symmetry_space_group_name_H-M 'P -1'
_atom_sites_solution_hydrogens geom
_audit_creation_date 2018-12-07
_audit_creation_method
;
Olex2 1.2
(compiled 2018.05.29 svn.r3508 for OlexSys, GUI svn.r5506)
;
_audit_update_record
;
2018-12-21 deposited with the CCDC.
2019-01-10 downloaded from the CCDC.
;
_cell_angle_alpha 79.583(2)
_cell_angle_beta 88.011(2)
_cell_angle_gamma 88.420(2)
_cell_formula_units_Z 2
_cell_length_a 9.8862(2)
_cell_length_b 15.2996(4)
_cell_length_c 17.2513(3)
_cell_measurement_reflns_used 500
_cell_measurement_temperature 293(2)
_cell_measurement_theta_max 25
_cell_measurement_theta_min 2
_cell_volume 2564.19(10)
_computing_cell_refinement CrisAlisPro
_computing_data_collection 'Agilent Gemini'
_computing_data_reduction CrisAlisPro
_computing_molecular_graphics 'Olex2 (Dolomanov et al., 2009)'
_computing_publication_material 'Olex2 (Dolomanov et al., 2009)'
_computing_structure_refinement 'ShelXL (Sheldrick, 2015)'
_computing_structure_solution 'SHELXS-97 (Sheldrick, 1990)'
_diffrn_ambient_temperature 293(2)
_diffrn_detector_area_resol_mean 'not recorded'
_diffrn_measured_fraction_theta_full 0.970
_diffrn_measured_fraction_theta_max 0.998
_diffrn_measurement_device_type 'multiwire proportional'
_diffrn_measurement_method 'phi and omega scans'
_diffrn_radiation_monochromator graphite
_diffrn_radiation_type MoK\a
_diffrn_radiation_wavelength 0.71073
_diffrn_reflns_av_R_equivalents 0.0346
_diffrn_reflns_av_unetI/netI 0.0190
_diffrn_reflns_Laue_measured_fraction_full 0.970
_diffrn_reflns_Laue_measured_fraction_max 0.998
_diffrn_reflns_limit_h_max 11
_diffrn_reflns_limit_h_min -11
_diffrn_reflns_limit_k_max 18
_diffrn_reflns_limit_k_min -18
_diffrn_reflns_limit_l_max 20
_diffrn_reflns_limit_l_min -20
_diffrn_reflns_number 64747
_diffrn_reflns_point_group_measured_fraction_full 0.970
_diffrn_reflns_point_group_measured_fraction_max 0.998
_diffrn_reflns_theta_full 25.242
_diffrn_reflns_theta_max 24.996
_diffrn_reflns_theta_min 3.118
_exptl_absorpt_coefficient_mu 3.305
_exptl_absorpt_correction_T_max 0.590
_exptl_absorpt_correction_T_min 0.502
_exptl_absorpt_correction_type multi-scan
_exptl_absorpt_process_details sadabs
_exptl_crystal_colour Red
_exptl_crystal_density_diffrn 1.921
_exptl_crystal_density_method 'not measured'
_exptl_crystal_description Block
_exptl_crystal_F_000 1410
_exptl_crystal_size_max 0.21
_exptl_crystal_size_mid 0.18
_exptl_crystal_size_min 0.16
_refine_diff_density_max 1.649
_refine_diff_density_min -0.880
_refine_diff_density_rms 0.114
_refine_ls_extinction_method none
_refine_ls_goodness_of_fit_ref 1.073
_refine_ls_hydrogen_treatment constr
_refine_ls_matrix_type full
_refine_ls_number_parameters 513
_refine_ls_number_reflns 9012
_refine_ls_number_restraints 0
_refine_ls_restrained_S_all 1.073
_refine_ls_R_factor_all 0.0506
_refine_ls_R_factor_gt 0.0406
_refine_ls_shift/su_max 0.120
_refine_ls_shift/su_mean 0.003
_refine_ls_structure_factor_coef Fsqd
_refine_ls_weighting_details 'w=1/[\s^2^(Fo^2^)+(0.0478P)^2^+10.9955P] where P=(Fo^2^+2Fc^2^)/3'
_refine_ls_weighting_scheme calc
_refine_ls_wR_factor_gt 0.1051
_refine_ls_wR_factor_ref 0.1138
_reflns_Friedel_coverage 0.000
_reflns_number_gt 7632
_reflns_number_total 9012
_reflns_threshold_expression 'I > 2\s(I)'
_cod_data_source_file c8dt04432e2.cif
_cod_data_source_block dm-51
_cod_depositor_comments 'Adding full bibliography for 7048608--7048609.cif.'
_cod_database_code 7048609
_shelxl_version_number 2014/6
_shelx_space_group_comment
;
The symmetry employed for this shelxl refinement is uniquely defined
by the following loop, which should always be used as a source of
symmetry information in preference to the above space-group names.
They are only intended as comments.
;
_olex2_refinement_description
;
1. Fixed Uiso
 At 1.2 times of:
  All C(H) groups, All C(H,H) groups
 At 1.5 times of:
  All C(H,H,H) groups, All O(H) groups
2.a Ternary CH refined with riding coordinates:
 C39(H39)
2.b Secondary CH2 refined with riding coordinates:
 C5(H5A,H5B), C4(H4A,H4B)
2.c Me refined with riding coordinates:
 C14(H14A,H14B,H14C), C13(H13A,H13B,H13C), C3(H3A,H3B,H3C), C12(H12A,H12B,
 H12C), C31(H31A,H31B,H31C), C32(H32A,H32B,H32C), C33(H33A,H33B,H33C), C22(H22A,
 H22B,H22C)
2.d Aromatic/amide H refined with riding coordinates:
 C17(H17), C18(H18), C15(H15), C19(H19), C16(H16), C10(H10), C8(H8), C37(H37),
 C34(H34), C29(H29), C36(H36), C35(H35), C27(H27), C38(H38)
2.e Tetrahedral OH refined with riding coordinates:
 O1(H1)
;
_olex2_submission_special_instructions 'No special instructions were received'

loop_
_space_group_symop_operation_xyz
'x, y, z'
'-x, -y, -z'

loop_
_atom_site_label
_atom_site_type_symbol
_atom_site_fract_x
_atom_site_fract_y
_atom_site_fract_z
_atom_site_U_iso_or_equiv
_atom_site_adp_type
_atom_site_occupancy
_atom_site_site_symmetry_order
_atom_site_calc_flag
_atom_site_refinement_flags_posn
I2 I 0.36506(5) 0.89846(3) 0.08691(3) 0.06215(15) Uani 1 1 d .
I1 I 0.61551(5) 0.66351(3) 0.29132(3) 0.05866(14) Uani 1 1 d .
Pd1 Pd 0.49398(4) 0.79065(3) 0.19420(3) 0.03830(12) Uani 1 1 d .
N4 N 0.6814(5) 0.8286(4) 0.1375(3) 0.0494(13) Uani 1 1 d .
N3 N 0.1358(5) 0.6790(4) 0.2884(4) 0.0570(15) Uani 1 1 d .
N2 N 0.1294(5) 0.7475(4) 0.3241(4) 0.0597(15) Uani 1 1 d .
N1 N 0.2411(5) 0.7919(3) 0.2977(3) 0.0424(11) Uani 1 1 d .
C17 C 0.9305(9) 0.8778(8) 0.0671(5) 0.087(3) Uani 1 1 d .
H17 H 1.0141 0.8950 0.0438 0.105 Uiso 1 1 calc R
C1 C 0.3200(6) 0.7531(4) 0.2463(4) 0.0410(13) Uani 1 1 d .
C14 C 0.0792(8) 0.9458(5) 0.2316(4) 0.0636(19) Uani 1 1 d .
H14A H 0.0382 1.0038 0.2168 0.095 Uiso 1 1 calc R
H14B H 0.1226 0.9281 0.1861 0.095 Uiso 1 1 calc R
H14C H 0.0109 0.9040 0.2527 0.095 Uiso 1 1 calc R
C13 C 0.3160(10) 1.1181(6) 0.4074(6) 0.084(3) Uani 1 1 d .
H13A H 0.3819 1.1085 0.4478 0.126 Uiso 1 1 calc R
H13B H 0.3485 1.1613 0.3638 0.126 Uiso 1 1 calc R
H13C H 0.2325 1.1394 0.4281 0.126 Uiso 1 1 calc R
C18 C 0.8440(9) 0.9377(6) 0.0849(5) 0.075(2) Uani 1 1 d .
H18 H 0.8644 0.9977 0.0746 0.090 Uiso 1 1 calc R
C15 C 0.7711(8) 0.7657(6) 0.1175(5) 0.071(2) Uani 1 1 d .
H15 H 0.7466 0.7064 0.1273 0.085 Uiso 1 1 calc R
O1 O 0.3434(13) 0.5539(6) 0.0804(5) 0.171(5) Uani 1 1 d .
H1 H 0.3515 0.5679 0.0323 0.256 Uiso 1 1 calc R
C19 C 0.7206(8) 0.9090(5) 0.1197(5) 0.0639(19) Uani 1 1 d .
H19 H 0.6601 0.9528 0.1313 0.077 Uiso 1 1 calc R
C3 C 0.0269(9) 0.6144(6) 0.3040(7) 0.095(3) Uani 1 1 d .
H3A H 0.0446 0.5680 0.2740 0.143 Uiso 1 1 calc R
H3B H 0.0226 0.5893 0.3591 0.143 Uiso 1 1 calc R
H3C H -0.0578 0.6437 0.2889 0.143 Uiso 1 1 calc R
C16 C 0.8973(9) 0.7880(7) 0.0830(5) 0.085(3) Uani 1 1 d .
H16 H 0.9579 0.7446 0.0708 0.102 Uiso 1 1 calc R
C5 C 0.3034(18) 0.6296(7) 0.1129(6) 0.139(6) Uani 1 1 d .
H5A H 0.2194 0.6548 0.0902 0.166 Uiso 1 1 calc R
H5B H 0.3722 0.6745 0.1011 0.166 Uiso 1 1 calc R
C6 C 0.2590(6) 0.8745(4) 0.3259(4) 0.0469(15) Uani 1 1 d .
C7 C 0.3453(6) 0.8746(5) 0.3882(4) 0.0510(16) Uani 1 1 d .
C11 C 0.1829(6) 0.9484(4) 0.2931(4) 0.0481(15) Uani 1 1 d .
C2 C 0.2496(6) 0.6772(4) 0.2412(4) 0.0504(15) Uani 1 1 d .
C10 C 0.2021(7) 1.0267(5) 0.3219(4) 0.0562(17) Uani 1 1 d .
H10 H 0.1521 1.0773 0.3011 0.067 Uiso 1 1 calc R
C4 C 0.2848(8) 0.6027(5) 0.1983(5) 0.0638(19) Uani 1 1 d .
H4A H 0.3676 0.5736 0.2193 0.077 Uiso 1 1 calc R
H4B H 0.2136 0.5594 0.2088 0.077 Uiso 1 1 calc R
C8 C 0.3598(7) 0.9550(5) 0.4131(4) 0.0611(18) Uani 1 1 d .
H8 H 0.4177 0.9573 0.4540 0.073 Uiso 1 1 calc R
C9 C 0.2922(7) 1.0316(5) 0.3797(5) 0.0585(18) Uani 1 1 d .
C12 C 0.4129(10) 0.7917(6) 0.4304(5) 0.081(3) Uani 1 1 d .
H12A H 0.3921 0.7427 0.4054 0.122 Uiso 1 1 calc R
H12B H 0.5091 0.7993 0.4284 0.122 Uiso 1 1 calc R
H12C H 0.3809 0.7799 0.4843 0.122 Uiso 1 1 calc R
I4 I 0.83864(5) 0.20283(4) 0.09136(3) 0.06804(16) Uani 1 1 d .
I3 I 1.08346(5) 0.34833(4) 0.29550(3) 0.06459(15) Uani 1 1 d .
Pd2 Pd 0.96746(5) 0.26477(3) 0.19728(3) 0.04344(13) Uani 1 1 d .
N8 N 1.1538(6) 0.2549(4) 0.1362(3) 0.0553(14) Uani 1 1 d .
N7 N 0.6043(6) 0.3311(4) 0.2994(4) 0.0634(16) Uani 1 1 d .
N6 N 0.6040(6) 0.2466(4) 0.3324(4) 0.0623(16) Uani 1 1 d .
N5 N 0.7196(5) 0.2147(4) 0.3025(3) 0.0465(12) Uani 1 1 d .
C20 C 0.7917(6) 0.2771(4) 0.2530(4) 0.0432(14) Uani 1 1 d .
C31 C 0.9017(8) 0.1552(5) 0.4286(5) 0.067(2) Uani 1 1 d .
H31A H 0.8739 0.2150 0.4071 0.101 Uiso 1 1 calc R
H31B H 0.8755 0.1418 0.4835 0.101 Uiso 1 1 calc R
H31C H 0.9983 0.1492 0.4228 0.101 Uiso 1 1 calc R
C32 C 0.8236(9) -0.1581(5) 0.3923(5) 0.075(2) Uani 1 1 d .
H32A H 0.8920 -0.1686 0.4312 0.113 Uiso 1 1 calc R
H32B H 0.7427 -0.1883 0.4131 0.113 Uiso 1 1 calc R
H32C H 0.8552 -0.1800 0.3460 0.113 Uiso 1 1 calc R
C23 C 0.7365(10) 0.4462(5) 0.2067(5) 0.074(2) Uani 1 1 d .
C37 C 1.3308(9) 0.1713(6) 0.0822(5) 0.074(2) Uani 1 1 d .
H37 H 1.3629 0.1158 0.0745 0.089 Uiso 1 1 calc R
C34 C 1.2304(9) 0.3285(6) 0.1089(6) 0.081(3) Uani 1 1 d .
H34 H 1.1978 0.3837 0.1176 0.097 Uiso 1 1 calc R
C29 C 0.6984(7) -0.0280(5) 0.3165(4) 0.0572(18) Uani 1 1 d .
H29 H 0.6506 -0.0688 0.2948 0.069 Uiso 1 1 calc R
C36 C 1.4013(9) 0.2440(7) 0.0561(6) 0.085(3) Uani 1 1 d .
H36 H 1.4835 0.2405 0.0289 0.102 Uiso 1 1 calc R
C35 C 1.3509(10) 0.3242(8) 0.0700(7) 0.100(3) Uani 1 1 d .
H35 H 1.3995 0.3757 0.0527 0.120 Uiso 1 1 calc R
C26 C 0.8349(6) 0.0916(4) 0.3850(4) 0.0495(15) Uani 1 1 d .
C25 C 0.7448(6) 0.1204(4) 0.3255(4) 0.0451(14) Uani 1 1 d .
C30 C 0.6701(7) 0.0627(5) 0.2920(4) 0.0515(16) Uani 1 1 d .
C28 C 0.7932(7) -0.0594(5) 0.3711(4) 0.0544(17) Uani 1 1 d .
C21 C 0.7121(7) 0.3537(5) 0.2510(4) 0.0533(16) Uani 1 1 d .
C33 C 0.5635(7) 0.0937(5) 0.2330(5) 0.0634(19) Uani 1 1 d .
H33A H 0.5241 0.0432 0.2173 0.095 Uiso 1 1 calc R
H33B H 0.4945 0.1270 0.2562 0.095 Uiso 1 1 calc R
H33C H 0.6036 0.1308 0.1877 0.095 Uiso 1 1 calc R
C27 C 0.8588(7) 0.0013(5) 0.4049(4) 0.0580(17) Uani 1 1 d .
H27 H 0.9222 -0.0194 0.4428 0.070 Uiso 1 1 calc R
C22 C 0.4891(9) 0.3864(6) 0.3196(7) 0.099(3) Uani 1 1 d .
H22A H 0.4999 0.4464 0.2923 0.148 Uiso 1 1 calc R
H22B H 0.4066 0.3635 0.3042 0.148 Uiso 1 1 calc R
H22C H 0.4854 0.3854 0.3754 0.148 Uiso 1 1 calc R
C38 C 1.2070(8) 0.1809(5) 0.1216(4) 0.0644(19) Uani 1 1 d .
H38 H 1.1582 0.1295 0.1389 0.077 Uiso 1 1 calc R
Cl1 Cl 0.1858(3) 0.5547(2) 0.57209(17) 0.1010(8) Uani 1 1 d .
Cl2 Cl 0.1815(4) 0.4084(2) 0.4900(2) 0.1293(12) Uani 1 1 d .
Cl3 Cl 0.3596(3) 0.55101(18) 0.43506(17) 0.1063(9) Uani 1 1 d .
C39 C 0.2777(9) 0.4866(6) 0.5186(5) 0.076(2) Uani 1 1 d .
H39 H 0.3479 0.4556 0.5526 0.091 Uiso 1 1 calc R
O2 O 0.6759(18) 0.4281(12) 0.0837(11) 0.241(7) Uiso 1 1 d .
C24 C 0.640(2) 0.4688(15) 0.1314(13) 0.189(8) Uiso 1 1 d .

loop_
_atom_site_aniso_label
_atom_site_aniso_U_11
_atom_site_aniso_U_22
_atom_site_aniso_U_33
_atom_site_aniso_U_23
_atom_site_aniso_U_13
_atom_site_aniso_U_12
I2 0.0571(3) 0.0681(3) 0.0546(3) 0.0044(2) 0.0023(2) 0.0092(2)
I1 0.0525(3) 0.0554(3) 0.0636(3) -0.0007(2) -0.0002(2) 0.0095(2)
Pd1 0.0336(2) 0.0398(2) 0.0412(2) -0.00807(19) 0.00713(18) -0.00165(18)
N4 0.045(3) 0.057(3) 0.045(3) -0.010(2) 0.010(2) -0.007(3)
N3 0.041(3) 0.047(3) 0.082(4) -0.011(3) 0.012(3) -0.009(2)
N2 0.041(3) 0.054(3) 0.083(4) -0.013(3) 0.022(3) -0.008(3)
N1 0.034(3) 0.041(3) 0.052(3) -0.009(2) 0.010(2) -0.003(2)
C17 0.065(5) 0.121(8) 0.078(6) -0.023(6) 0.026(4) -0.037(6)
C1 0.040(3) 0.038(3) 0.045(3) -0.007(3) 0.001(3) 0.000(2)
C14 0.061(4) 0.069(5) 0.061(4) -0.015(4) -0.002(3) 0.007(4)
C13 0.097(7) 0.067(5) 0.098(7) -0.040(5) 0.020(5) -0.019(5)
C18 0.072(5) 0.073(5) 0.079(6) -0.012(4) 0.007(4) -0.027(5)
C15 0.067(5) 0.069(5) 0.074(5) -0.012(4) 0.022(4) 0.005(4)
O1 0.312(15) 0.109(7) 0.106(6) -0.063(5) -0.015(8) 0.030(8)
C19 0.061(4) 0.064(5) 0.066(5) -0.010(4) 0.003(4) -0.012(4)
C3 0.057(5) 0.069(6) 0.162(10) -0.027(6) 0.031(6) -0.029(4)
C16 0.064(5) 0.109(8) 0.075(6) -0.010(5) 0.022(4) 0.018(5)
C5 0.268(18) 0.073(7) 0.082(7) -0.037(6) -0.016(9) 0.030(9)
C6 0.039(3) 0.050(4) 0.052(4) -0.012(3) 0.013(3) -0.001(3)
C7 0.041(3) 0.059(4) 0.054(4) -0.016(3) 0.003(3) 0.004(3)
C11 0.044(3) 0.051(4) 0.048(4) -0.008(3) 0.012(3) 0.001(3)
C2 0.044(3) 0.043(3) 0.064(4) -0.011(3) 0.005(3) -0.001(3)
C10 0.057(4) 0.049(4) 0.061(4) -0.010(3) 0.016(3) -0.001(3)
C4 0.071(5) 0.046(4) 0.077(5) -0.018(4) -0.001(4) -0.003(3)
C8 0.053(4) 0.076(5) 0.060(4) -0.026(4) 0.000(3) -0.003(4)
C9 0.059(4) 0.052(4) 0.067(5) -0.021(3) 0.021(4) -0.013(3)
C12 0.091(6) 0.090(6) 0.066(5) -0.024(5) -0.017(4) 0.026(5)
I4 0.0700(3) 0.0867(4) 0.0551(3) -0.0325(3) 0.0024(2) -0.0116(3)
I3 0.0587(3) 0.0701(3) 0.0724(3) -0.0314(3) -0.0004(2) -0.0136(2)
Pd2 0.0435(3) 0.0435(3) 0.0451(3) -0.0142(2) 0.0047(2) 0.0000(2)
N8 0.055(3) 0.056(3) 0.057(3) -0.016(3) 0.004(3) 0.001(3)
N7 0.044(3) 0.061(4) 0.091(5) -0.029(3) 0.005(3) 0.008(3)
N6 0.042(3) 0.060(4) 0.088(5) -0.025(3) 0.013(3) 0.002(3)
N5 0.035(3) 0.050(3) 0.057(3) -0.017(3) 0.003(2) 0.002(2)
C20 0.042(3) 0.046(3) 0.043(3) -0.013(3) -0.005(3) -0.001(3)
C31 0.074(5) 0.062(5) 0.068(5) -0.011(4) -0.018(4) -0.013(4)
C32 0.087(6) 0.047(4) 0.092(6) -0.013(4) 0.010(5) 0.003(4)
C23 0.097(6) 0.049(4) 0.074(5) -0.009(4) -0.005(5) 0.014(4)
C37 0.078(6) 0.077(6) 0.071(5) -0.023(4) -0.006(4) 0.032(5)
C34 0.073(5) 0.066(5) 0.104(7) -0.024(5) 0.029(5) -0.007(4)
C29 0.062(4) 0.052(4) 0.060(4) -0.019(3) 0.014(3) -0.017(3)
C36 0.053(5) 0.113(8) 0.096(7) -0.037(6) 0.011(4) 0.005(5)
C35 0.075(6) 0.103(8) 0.122(9) -0.025(7) 0.035(6) -0.021(6)
C26 0.043(3) 0.051(4) 0.056(4) -0.013(3) 0.004(3) -0.002(3)
C25 0.038(3) 0.047(4) 0.051(4) -0.013(3) 0.008(3) -0.003(3)
C30 0.044(3) 0.061(4) 0.052(4) -0.018(3) 0.008(3) -0.005(3)
C28 0.053(4) 0.050(4) 0.060(4) -0.012(3) 0.013(3) -0.005(3)
C21 0.047(4) 0.053(4) 0.063(4) -0.021(3) -0.006(3) 0.007(3)
C33 0.052(4) 0.074(5) 0.066(5) -0.017(4) -0.008(3) -0.006(4)
C27 0.047(4) 0.059(4) 0.066(4) -0.008(4) 0.000(3) 0.001(3)
C22 0.056(5) 0.074(6) 0.169(10) -0.035(6) 0.025(6) 0.023(4)
C38 0.076(5) 0.056(4) 0.060(4) -0.010(4) 0.000(4) 0.011(4)
Cl1 0.1031(19) 0.111(2) 0.0952(18) -0.0385(15) 0.0223(14) -0.0046(15)
Cl2 0.157(3) 0.125(2) 0.118(2) -0.047(2) 0.004(2) -0.052(2)
Cl3 0.116(2) 0.0897(17) 0.0979(18) 0.0129(14) 0.0394(15) 0.0128(15)
C39 0.080(6) 0.085(6) 0.062(5) -0.012(4) 0.002(4) 0.001(5)

loop_
_atom_type_symbol
_atom_type_description
_atom_type_scat_dispersion_real
_atom_type_scat_dispersion_imag
_atom_type_scat_source
C C 0.0033 0.0016 'International Tables Vol C Tables 4.2.6.8 and 6.1.1.4'
H H 0.0000 0.0000 'International Tables Vol C Tables 4.2.6.8 and 6.1.1.4'
Cl Cl 0.1484 0.1585 'International Tables Vol C Tables 4.2.6.8 and 6.1.1.4'
I I -0.4742 1.8119 'International Tables Vol C Tables 4.2.6.8 and 6.1.1.4'
N N 0.0061 0.0033 'International Tables Vol C Tables 4.2.6.8 and 6.1.1.4'
O O 0.0106 0.0060 'International Tables Vol C Tables 4.2.6.8 and 6.1.1.4'
Pd Pd -0.9988 1.0072 'International Tables Vol C Tables 4.2.6.8 and 6.1.1.4'

loop_
_geom_angle_atom_site_label_1
_geom_angle_atom_site_label_2
_geom_angle_atom_site_label_3
_geom_angle
I2 Pd1 I1 171.66(3)
N4 Pd1 I2 90.95(15)
N4 Pd1 I1 90.37(15)
C1 Pd1 I2 89.41(17)
C1 Pd1 I1 89.11(17)
C1 Pd1 N4 178.9(2)
C15 N4 Pd1 120.5(5)
C19 N4 Pd1 124.2(5)
C19 N4 C15 115.3(6)
N2 N3 C3 118.5(6)
N2 N3 C2 113.1(5)
C2 N3 C3 128.5(7)
N3 N2 N1 103.4(5)
N2 N1 C1 114.3(5)
N2 N1 C6 115.9(5)
C1 N1 C6 129.8(5)
C18 C17 H17 120.0
C18 C17 C16 120.0(8)
C16 C17 H17 120.0
N1 C1 Pd1 129.6(4)
N1 C1 C2 103.0(5)
C2 C1 Pd1 127.4(5)
H14A C14 H14B 109.5
H14A C14 H14C 109.5
H14B C14 H14C 109.5
C11 C14 H14A 109.5
C11 C14 H14B 109.5
C11 C14 H14C 109.5
H13A C13 H13B 109.5
H13A C13 H13C 109.5
H13B C13 H13C 109.5
C9 C13 H13A 109.5
C9 C13 H13B 109.5
C9 C13 H13C 109.5
C17 C18 H18 121.0
C17 C18 C19 118.0(8)
C19 C18 H18 121.0
N4 C15 H15 119.0
N4 C15 C16 121.9(8)
C16 C15 H15 119.0
C5 O1 H1 109.5
N4 C19 C18 126.8(8)
N4 C19 H19 116.6
C18 C19 H19 116.6
N3 C3 H3A 109.5
N3 C3 H3B 109.5
N3 C3 H3C 109.5
H3A C3 H3B 109.5
H3A C3 H3C 109.5
H3B C3 H3C 109.5
C17 C16 H16 121.0
C15 C16 C17 117.9(8)
C15 C16 H16 121.0
O1 C5 H5A 110.0
O1 C5 H5B 110.0
O1 C5 C4 108.6(9)
H5A C5 H5B 108.3
C4 C5 H5A 110.0
C4 C5 H5B 110.0
C7 C6 N1 118.8(6)
C11 C6 N1 118.3(6)
C11 C6 C7 122.8(6)
C6 C7 C12 122.4(7)
C8 C7 C6 116.8(7)
C8 C7 C12 120.7(7)
C6 C11 C14 122.8(6)
C6 C11 C10 116.8(7)
C10 C11 C14 120.3(6)
N3 C2 C1 106.1(6)
N3 C2 C4 123.3(6)
C1 C2 C4 130.5(6)
C11 C10 H10 118.8
C9 C10 C11 122.5(7)
C9 C10 H10 118.8
C5 C4 C2 114.5(7)
C5 C4 H4A 108.6
C5 C4 H4B 108.6
C2 C4 H4A 108.6
C2 C4 H4B 108.6
H4A C4 H4B 107.6
C7 C8 H8 118.6
C9 C8 C7 122.7(7)
C9 C8 H8 118.6
C10 C9 C13 121.6(8)
C10 C9 C8 118.1(7)
C8 C9 C13 120.3(8)
C7 C12 H12A 109.5
C7 C12 H12B 109.5
C7 C12 H12C 109.5
H12A C12 H12B 109.5
H12A C12 H12C 109.5
H12B C12 H12C 109.5
I4 Pd2 I3 172.18(3)
N8 Pd2 I4 91.67(16)
N8 Pd2 I3 90.32(16)
C20 Pd2 I4 88.25(17)
C20 Pd2 I3 89.57(17)
C20 Pd2 N8 178.5(2)
C34 N8 Pd2 121.5(5)
C38 N8 Pd2 124.1(5)
C38 N8 C34 114.4(7)
N6 N7 C21 113.7(6)
N6 N7 C22 116.7(7)
C21 N7 C22 129.6(7)
N7 N6 N5 102.5(5)
N6 N5 C20 114.1(5)
N6 N5 C25 115.7(5)
C20 N5 C25 130.2(5)
N5 C20 Pd2 129.5(4)
N5 C20 C21 103.0(5)
C21 C20 Pd2 127.5(5)
H31A C31 H31B 109.5
H31A C31 H31C 109.5
H31B C31 H31C 109.5
C26 C31 H31A 109.5
C26 C31 H31B 109.5
C26 C31 H31C 109.5
H32A C32 H32B 109.5
H32A C32 H32C 109.5
H32B C32 H32C 109.5
C28 C32 H32A 109.5
C28 C32 H32B 109.5
C28 C32 H32C 109.5
C21 C23 C24 110.4(10)
C36 C37 H37 121.0
C36 C37 C38 118.0(8)
C38 C37 H37 121.0
N8 C34 H34 118.5
C35 C34 N8 122.9(8)
C35 C34 H34 118.5
C30 C29 H29 118.6
C28 C29 H29 118.6
C28 C29 C30 122.8(7)
C37 C36 H36 120.5
C37 C36 C35 118.9(8)
C35 C36 H36 120.5
C34 C35 C36 119.9(9)
C34 C35 H35 120.1
C36 C35 H35 120.1
C25 C26 C31 122.2(6)
C27 C26 C31 120.7(7)
C27 C26 C25 117.1(6)
C26 C25 N5 118.4(6)
C30 C25 N5 118.6(6)
C30 C25 C26 122.8(6)
C29 C30 C33 120.8(6)
C25 C30 C29 116.3(6)
C25 C30 C33 122.9(6)
C29 C28 C32 120.2(7)
C29 C28 C27 117.8(7)
C27 C28 C32 122.0(7)
N7 C21 C20 106.7(6)
N7 C21 C23 124.1(6)
C20 C21 C23 129.3(7)
C30 C33 H33A 109.5
C30 C33 H33B 109.5
C30 C33 H33C 109.5
H33A C33 H33B 109.5
H33A C33 H33C 109.5
H33B C33 H33C 109.5
C26 C27 H27 118.6
C28 C27 C26 122.9(7)
C28 C27 H27 118.6
N7 C22 H22A 109.5
N7 C22 H22B 109.5
N7 C22 H22C 109.5
H22A C22 H22B 109.5
H22A C22 H22C 109.5
H22B C22 H22C 109.5
N8 C38 C37 125.9(8)
N8 C38 H38 117.0
C37 C38 H38 117.0
Cl1 C39 Cl3 110.5(5)
Cl1 C39 H39 107.8
Cl2 C39 Cl1 112.9(5)
Cl2 C39 Cl3 110.0(5)
Cl2 C39 H39 107.8
Cl3 C39 H39 107.8
O2 C24 C23 110(2)

loop_
_geom_bond_atom_site_label_1
_geom_bond_atom_site_label_2
_geom_bond_distance
I2 Pd1 2.5913(6)
I1 Pd1 2.6205(6)
Pd1 N4 2.110(5)
Pd1 C1 1.964(6)
N4 C15 1.373(9)
N4 C19 1.280(9)
N3 N2 1.307(8)
N3 C3 1.466(9)
N3 C2 1.369(8)
N2 N1 1.336(7)
N1 C1 1.365(8)
N1 C6 1.451(8)
C17 H17 0.9300
C17 C18 1.306(13)
C17 C16 1.397(14)
C1 C2 1.388(9)
C14 H14A 0.9600
C14 H14B 0.9600
C14 H14C 0.9600
C14 C11 1.507(10)
C13 H13A 0.9600
C13 H13B 0.9600
C13 H13C 0.9600
C13 C9 1.512(10)
C18 H18 0.9300
C18 C19 1.386(11)
C15 H15 0.9300
C15 C16 1.388(11)
O1 H1 0.8200
O1 C5 1.418(12)
C19 H19 0.9300
C3 H3A 0.9600
C3 H3B 0.9600
C3 H3C 0.9600
C16 H16 0.9300
C5 H5A 0.9700
C5 H5B 0.9700
C5 C4 1.463(13)
C6 C7 1.395(9)
C6 C11 1.385(9)
C7 C8 1.387(10)
C7 C12 1.497(11)
C11 C10 1.396(10)
C2 C4 1.494(9)
C10 H10 0.9300
C10 C9 1.373(11)
C4 H4A 0.9700
C4 H4B 0.9700
C8 H8 0.9300
C8 C9 1.375(11)
C12 H12A 0.9600
C12 H12B 0.9600
C12 H12C 0.9600
I4 Pd2 2.5910(7)
I3 Pd2 2.6115(6)
Pd2 N8 2.106(6)
Pd2 C20 1.977(6)
N8 C34 1.376(10)
N8 C38 1.297(9)
N7 N6 1.316(9)
N7 C21 1.343(9)
N7 C22 1.470(9)
N6 N5 1.352(7)
N5 C20 1.359(8)
N5 C25 1.443(8)
C20 C21 1.390(9)
C31 H31A 0.9600
C31 H31B 0.9600
C31 H31C 0.9600
C31 C26 1.510(10)
C32 H32A 0.9600
C32 H32B 0.9600
C32 H32C 0.9600
C32 C28 1.512(10)
C23 C21 1.503(11)
C23 C24 1.62(2)
C37 H37 0.9300
C37 C36 1.329(13)
C37 C38 1.395(11)
C34 H34 0.9300
C34 C35 1.353(12)
C29 H29 0.9300
C29 C30 1.400(10)
C29 C28 1.367(10)
C36 H36 0.9300
C36 C35 1.370(14)
C35 H35 0.9300
C26 C25 1.385(9)
C26 C27 1.378(10)
C25 C30 1.382(9)
C30 C33 1.498(10)
C28 C27 1.370(10)
C33 H33A 0.9600
C33 H33B 0.9600
C33 H33C 0.9600
C27 H27 0.9300
C22 H22A 0.9600
C22 H22B 0.9600
C22 H22C 0.9600
C38 H38 0.9300
Cl1 C39 1.732(9)
Cl2 C39 1.699(9)
Cl3 C39 1.776(9)
C39 H39 0.9800
O2 C24 1.16(2)

loop_
_geom_torsion_atom_site_label_1
_geom_torsion_atom_site_label_2
_geom_torsion_atom_site_label_3
_geom_torsion_atom_site_label_4
_geom_torsion
Pd1 N4 C15 C16 -177.4(7)
Pd1 N4 C19 C18 177.7(7)
Pd1 C1 C2 N3 179.1(5)
Pd1 C1 C2 C4 2.1(11)
N4 C15 C16 C17 -1.5(14)
N3 N2 N1 C1 -0.7(8)
N3 N2 N1 C6 178.0(5)
N3 C2 C4 C5 123.3(10)
N2 N3 C2 C1 -1.5(8)
N2 N3 C2 C4 175.8(7)
N2 N1 C1 Pd1 -178.3(5)
N2 N1 C1 C2 -0.2(7)
N2 N1 C6 C7 99.3(7)
N2 N1 C6 C11 -76.7(7)
N1 C1 C2 N3 0.9(7)
N1 C1 C2 C4 -176.1(7)
N1 C6 C7 C8 179.7(5)
N1 C6 C7 C12 -4.1(10)
N1 C6 C11 C14 2.2(9)
N1 C6 C11 C10 179.7(5)
C17 C18 C19 N4 0.8(14)
C1 N1 C6 C7 -82.3(8)
C1 N1 C6 C11 101.8(7)
C1 C2 C4 C5 -60.2(13)
C14 C11 C10 C9 177.9(6)
C18 C17 C16 C15 0.2(15)
C15 N4 C19 C18 -2.0(12)
O1 C5 C4 C2 176.9(10)
C19 N4 C15 C16 2.3(12)
C3 N3 N2 N1 180.0(7)
C3 N3 C2 C1 180.0(8)
C3 N3 C2 C4 -2.7(13)
C16 C17 C18 C19 0.1(14)
C6 N1 C1 Pd1 3.2(10)
C6 N1 C1 C2 -178.6(6)
C6 C7 C8 C9 0.9(10)
C6 C11 C10 C9 0.3(10)
C7 C6 C11 C14 -173.6(6)
C7 C6 C11 C10 4.0(9)
C7 C8 C9 C13 -177.8(7)
C7 C8 C9 C10 3.0(11)
C11 C6 C7 C8 -4.5(10)
C11 C6 C7 C12 171.7(7)
C11 C10 C9 C13 177.2(6)
C11 C10 C9 C8 -3.6(10)
C2 N3 N2 N1 1.3(8)
C12 C7 C8 C9 -175.4(7)
Pd2 N8 C34 C35 179.5(8)
Pd2 N8 C38 C37 -179.1(6)
Pd2 C20 C21 N7 -178.3(5)
Pd2 C20 C21 C23 0.3(11)
N8 C34 C35 C36 0.2(17)
N7 N6 N5 C20 0.8(8)
N7 N6 N5 C25 -177.2(6)
N6 N7 C21 C20 -0.9(8)
N6 N7 C21 C23 -179.5(7)
N6 N5 C20 Pd2 178.2(5)
N6 N5 C20 C21 -1.3(7)
N6 N5 C25 C26 -100.3(7)
N6 N5 C25 C30 74.4(8)
N5 C20 C21 N7 1.2(7)
N5 C20 C21 C23 179.8(7)
N5 C25 C30 C29 -179.8(5)
N5 C25 C30 C33 -0.3(9)
C20 N5 C25 C26 82.1(8)
C20 N5 C25 C30 -103.2(8)
C31 C26 C25 N5 2.9(9)
C31 C26 C25 C30 -171.6(6)
C31 C26 C27 C28 175.1(7)
C32 C28 C27 C26 178.4(7)
C37 C36 C35 C34 -0.8(17)
C34 N8 C38 C37 0.2(12)
C29 C28 C27 C26 -1.3(11)
C36 C37 C38 N8 -0.9(13)
C26 C25 C30 C29 -5.3(9)
C26 C25 C30 C33 174.2(6)
C25 N5 C20 Pd2 -4.2(10)
C25 N5 C20 C21 176.3(6)
C25 C26 C27 C28 -3.1(10)
C30 C29 C28 C32 -177.1(6)
C30 C29 C28 C27 2.5(10)
C28 C29 C30 C25 0.6(10)
C28 C29 C30 C33 -178.9(6)
C21 N7 N6 N5 0.1(8)
C21 C23 C24 O2 -71(2)
C27 C26 C25 N5 -178.9(6)
C27 C26 C25 C30 6.5(10)
C22 N7 N6 N5 179.7(7)
C22 N7 C21 C20 179.6(8)
C22 N7 C21 C23 0.9(13)
C38 N8 C34 C35 0.1(14)
C38 C37 C36 C35 1.1(14)
C24 C23 C21 N7 -76.6(12)
C24 C23 C21 C20 105.0(12)
